data_1551685
loop_
_publ_author_name
'MUKAI, Tomohiro'
'NISHIKAWA, Keiko'

_publ_section_title
;
 Crystal Structure of 1-Methyl-2,4,5-triiodoimidazole: Formation of a
 Triangular Trimer through Halogen Bonding
;
_journal_issue 0
_journal_name_full 'X-ray Structure Analysis Online'
_journal_page_first 13
_journal_paper_doi 10.2116/xraystruct.29.13
_journal_volume 29
_journal_year 2013
_chemical_formula_moiety 'C4 H3 I3 N2'
_chemical_formula_sum 'C4 H3 I3 N2'
_chemical_formula_weight 459.78
_chemical_name_systematic 1-methyl-2,4,5-triiodoimidazole
_space_group_IT_number 15
_space_group_name_Hall '-C 2yc'
_space_group_name_H-M_alt 'C 1 2/c 1'
_symmetry_cell_setting monoclinic
_symmetry_Int_Tables_number 15
_symmetry_space_group_name_Hall '-C 2yc'
_symmetry_space_group_name_H-M 'C 1 2/c 1'
_atom_sites_solution_hydrogens geom
_atom_sites_solution_primary direct
_atom_sites_solution_secondary difmap
_audit_creation_method SHELXL-97
_cell_angle_alpha 90.00
_cell_angle_beta 101.2380(10)
_cell_angle_gamma 90.00
_cell_formula_units_Z 24
_cell_length_a 16.7620(17)
_cell_length_b 14.8566(14)
_cell_length_c 22.350(2)
_cell_measurement_reflns_used 5770
_cell_measurement_temperature 173
_cell_measurement_theta_max 28.10
_cell_measurement_theta_min 2.44
_cell_volume 5459.0(9)
_computing_cell_refinement 'Bruker SAINT'
_computing_data_collection 'Bruker APEX2'
_computing_data_reduction 'Bruker SAINT'
_computing_molecular_graphics 'Bruker SHELXTL'
_computing_publication_material 'Bruker SHELXTL'
_computing_structure_refinement 'SHELXL-97 (Sheldrick, 2008)'
_computing_structure_solution 'SHELXS-97 (Sheldrick, 2008)'
_diffrn_ambient_temperature 173
_diffrn_detector_area_resol_mean 8.333
_diffrn_measured_fraction_theta_full 0.995
_diffrn_measured_fraction_theta_max 0.911
_diffrn_measurement_device_type 'Bruker APEX-II CCD'
_diffrn_measurement_method '\f and \w scans'
_diffrn_radiation_monochromator graphite
_diffrn_radiation_type MoK\a
_diffrn_radiation_wavelength 0.71073
_diffrn_reflns_av_R_equivalents 0.0310
_diffrn_reflns_av_sigmaI/netI 0.0420
_diffrn_reflns_limit_h_max 17
_diffrn_reflns_limit_h_min -21
_diffrn_reflns_limit_k_max 18
_diffrn_reflns_limit_k_min -16
_diffrn_reflns_limit_l_max 29
_diffrn_reflns_limit_l_min -29
_diffrn_reflns_number 15014
_diffrn_reflns_theta_full 25.00
_diffrn_reflns_theta_max 28.35
_diffrn_reflns_theta_min 1.85
_diffrn_source 'fine-focus sealed tube'
_exptl_absorpt_coefficient_mu 10.234
_exptl_absorpt_correction_T_max 0.4276
_exptl_absorpt_correction_T_min 0.1492
_exptl_absorpt_correction_type empirical
_exptl_absorpt_process_details 'SADABS Sheldrick 1996'
_exptl_crystal_colour colourless
_exptl_crystal_density_diffrn 3.357
_exptl_crystal_density_method 'not measured'
_exptl_crystal_description prismatic
_exptl_crystal_F_000 4800
_exptl_crystal_size_max 0.30
_exptl_crystal_size_mid 0.20
_exptl_crystal_size_min 0.10
_refine_diff_density_max 1.232
_refine_diff_density_min -1.514
_refine_diff_density_rms 0.241
_refine_ls_extinction_method none
_refine_ls_goodness_of_fit_ref 1.043
_refine_ls_hydrogen_treatment constr
_refine_ls_matrix_type full
_refine_ls_number_parameters 247
_refine_ls_number_reflns 6204
_refine_ls_number_restraints 0
_refine_ls_restrained_S_all 1.043
_refine_ls_R_factor_all 0.0417
_refine_ls_R_factor_gt 0.0316
_refine_ls_shift/su_max 0.001
_refine_ls_shift/su_mean 0.000
_refine_ls_structure_factor_coef Fsqd
_refine_ls_weighting_details 'calc w=1/[\s^2^(Fo^2^)+(0.0427P)^2^+17.3839P] where P=(Fo^2^+2Fc^2^)/3'
_refine_ls_weighting_scheme calc
_refine_ls_wR_factor_gt 0.0817
_refine_ls_wR_factor_ref 0.0897
_reflns_number_gt 5165
_reflns_number_total 6204
_reflns_threshold_expression >2sigma(I)
_cod_data_source_file 29_13_1.txt
_cod_data_source_block i3mim
_cod_original_sg_symbol_H-M 'C 2/c'
_cod_database_code 1551685

loop_
_symmetry_equiv_pos_as_xyz
'x, y, z'
'-x, y, -z+1/2'
'x+1/2, y+1/2, z'
'-x+1/2, y+1/2, -z+1/2'
'-x, -y, -z'
'x, -y, z-1/2'
'-x+1/2, -y+1/2, -z'
'x+1/2, -y+1/2, z-1/2'

loop_
_atom_site_label
_atom_site_type_symbol
_atom_site_fract_x
_atom_site_fract_y
_atom_site_fract_z
_atom_site_U_iso_or_equiv
_atom_site_adp_type
_atom_site_occupancy
_atom_site_symmetry_multiplicity
_atom_site_calc_flag
_atom_site_refinement_flags
I5 I 0.48155(3) 0.98253(3) 0.36129(2) 0.03853(12) Uani 1 1 d .
I8 I 0.14520(3) 0.63453(3) -0.00021(2) 0.04147(14) Uani 1 1 d .
I2 I 0.47991(3) 0.29087(3) 0.36879(2) 0.04183(14) Uani 1 1 d .
I4 I 0.29473(3) 0.74105(3) 0.16686(2) 0.03121(11) Uani 1 1 d .
I7 I 0.35295(3) 0.47597(3) 0.225192(18) 0.03009(11) Uani 1 1 d .
I1 I 0.45068(3) 0.69218(3) 0.330981(19) 0.03080(11) Uani 1 1 d .
I3 I 0.62877(3) 0.40937(3) 0.505837(19) 0.03127(11) Uani 1 1 d .
I9 I 0.12004(3) 0.36964(3) -0.00967(2) 0.03865(13) Uani 1 1 d .
I6 I 0.36179(4) 1.13663(3) 0.22962(3) 0.04703(15) Uani 1 1 d .
C2 C 0.5003(4) 0.4268(4) 0.3853(3) 0.0253(13) Uani 1 1 d .
N4 N 0.3880(3) 0.8566(3) 0.2673(2) 0.0293(12) Uani 1 1 d .
C6 C 0.4037(4) 0.9452(4) 0.2815(3) 0.0280(14) Uani 1 1 d .
C3 C 0.5530(4) 0.4661(4) 0.4319(3) 0.0256(13) Uani 1 1 d .
N2 N 0.4602(3) 0.4906(3) 0.3464(2) 0.0274(12) Uani 1 1 d .
C1 C 0.4884(4) 0.5684(4) 0.3704(3) 0.0240(13) Uani 1 1 d .
N1 N 0.5467(3) 0.5574(3) 0.4218(2) 0.0240(11) Uani 1 1 d .
C7 C 0.3623(4) 0.9996(4) 0.2375(3) 0.0226(12) Uani 1 1 d .
N5 N 0.2375(3) 0.4128(3) 0.1093(2) 0.0257(11) Uani 1 1 d .
N6 N 0.2515(3) 0.5617(3) 0.1142(2) 0.0279(12) Uani 1 1 d .
N3 N 0.3185(3) 0.9432(3) 0.1931(2) 0.0266(11) Uani 1 1 d .
C9 C 0.2731(4) 0.4843(4) 0.1415(3) 0.0251(13) Uani 1 1 d .
C8 C 0.2593(4) 0.9783(5) 0.1357(3) 0.0361(17) Uani 1 1 d .
H8A H 0.2304 0.9274 0.1135 0.054 Uiso 1 1 calc R
H8B H 0.2901 1.0101 0.1092 0.054 Uiso 1 1 calc R
H8C H 0.2199 1.0195 0.1482 0.054 Uiso 1 1 calc R
C12 C 0.2479(4) 0.3147(4) 0.1253(3) 0.0335(15) Uani 1 1 d .
H12A H 0.2822 0.3083 0.1659 0.050 Uiso 1 1 calc R
H12B H 0.2737 0.2840 0.0952 0.050 Uiso 1 1 calc R
H12C H 0.1945 0.2877 0.1253 0.050 Uiso 1 1 calc R
C10 C 0.1991(4) 0.5381(4) 0.0616(3) 0.0259(13) Uani 1 1 d .
C11 C 0.1899(4) 0.4475(4) 0.0568(3) 0.0260(13) Uani 1 1 d .
C5 C 0.3372(4) 0.8574(4) 0.2136(3) 0.0284(14) Uani 1 1 d .
C4 C 0.5888(4) 0.6286(4) 0.4600(3) 0.0302(15) Uani 1 1 d .
H4A H 0.5683 0.6872 0.4438 0.045 Uiso 1 1 calc R
H4B H 0.6473 0.6247 0.4603 0.045 Uiso 1 1 calc R
H4C H 0.5794 0.6218 0.5017 0.045 Uiso 1 1 calc R

loop_
_atom_site_aniso_label
_atom_site_aniso_U_11
_atom_site_aniso_U_22
_atom_site_aniso_U_33
_atom_site_aniso_U_23
_atom_site_aniso_U_13
_atom_site_aniso_U_12
I5 0.0311(3) 0.0563(3) 0.0259(2) -0.00286(19) 0.00002(18) -0.0084(2)
I8 0.0514(3) 0.0303(2) 0.0350(3) 0.00209(17) -0.0105(2) 0.00868(19)
I2 0.0496(3) 0.0255(2) 0.0439(3) -0.00392(18) -0.0070(2) -0.00465(19)
I4 0.0296(2) 0.0296(2) 0.0324(2) -0.00015(16) 0.00094(17) -0.00484(17)
I7 0.0265(2) 0.0377(2) 0.0239(2) 0.00333(16) -0.00041(16) 0.00140(17)
I1 0.0315(3) 0.0284(2) 0.0316(2) 0.00660(16) 0.00398(18) 0.00539(16)
I3 0.0266(2) 0.0355(2) 0.0283(2) 0.00570(16) -0.00293(16) 0.00341(17)
I9 0.0389(3) 0.0329(2) 0.0391(3) -0.00853(18) -0.0050(2) -0.00609(18)
I6 0.0568(4) 0.0267(2) 0.0556(3) -0.00306(19) 0.0063(3) 0.0057(2)
C2 0.025(3) 0.026(3) 0.025(3) 0.003(2) 0.005(2) 0.001(2)
N4 0.028(3) 0.029(3) 0.027(3) 0.005(2) -0.004(2) -0.003(2)
C6 0.027(4) 0.030(3) 0.025(3) 0.001(2) 0.000(3) -0.001(3)
C3 0.021(3) 0.026(3) 0.028(3) 0.001(2) 0.000(2) 0.005(2)
N2 0.031(3) 0.028(3) 0.020(3) 0.001(2) -0.001(2) 0.000(2)
C1 0.022(3) 0.027(3) 0.021(3) 0.002(2) -0.002(2) 0.001(2)
N1 0.020(3) 0.026(2) 0.025(3) 0.001(2) 0.001(2) 0.002(2)
C7 0.024(3) 0.023(3) 0.021(3) 0.001(2) 0.006(2) -0.001(2)
N5 0.022(3) 0.025(3) 0.028(3) -0.004(2) 0.002(2) -0.006(2)
N6 0.032(3) 0.025(2) 0.023(3) 0.001(2) -0.004(2) -0.002(2)
N3 0.024(3) 0.031(3) 0.025(3) 0.000(2) 0.006(2) 0.002(2)
C9 0.023(3) 0.028(3) 0.023(3) 0.000(2) 0.001(2) 0.000(2)
C8 0.025(4) 0.064(5) 0.021(3) -0.024(3) 0.011(3) -0.021(3)
C12 0.031(4) 0.045(4) 0.024(3) 0.005(3) 0.003(3) -0.002(3)
C10 0.026(3) 0.024(3) 0.025(3) 0.000(2) 0.000(2) -0.002(2)
C11 0.027(3) 0.029(3) 0.020(3) -0.002(2) -0.001(2) -0.003(3)
C5 0.026(4) 0.029(3) 0.030(3) 0.005(2) 0.006(3) 0.001(2)
C4 0.030(4) 0.022(3) 0.036(4) -0.004(2) 0.002(3) -0.004(2)

loop_
_atom_type_symbol
_atom_type_description
_atom_type_scat_dispersion_real
_atom_type_scat_dispersion_imag
_atom_type_scat_source
C C 0.0033 0.0016 'International Tables Vol C Tables 4.2.6.8 and 6.1.1.4'
H H 0.0000 0.0000 'International Tables Vol C Tables 4.2.6.8 and 6.1.1.4'
N N 0.0061 0.0033 'International Tables Vol C Tables 4.2.6.8 and 6.1.1.4'
I I -0.4742 1.8119 'International Tables Vol C Tables 4.2.6.8 and 6.1.1.4'

loop_
_geom_angle_atom_site_label_1
_geom_angle_atom_site_label_2
_geom_angle_atom_site_label_3
_geom_angle
C3 C2 N2 110.8(5)
C3 C2 I2 127.9(4)
N2 C2 I2 121.2(4)
C5 N4 C6 105.1(5)
C7 C6 N4 111.0(5)
C7 C6 I5 127.8(5)
N4 C6 I5 121.2(4)
C2 C3 N1 106.2(5)
C2 C3 I3 130.3(5)
N1 C3 I3 123.5(4)
C1 N2 C2 104.7(5)
N2 C1 N1 112.3(5)
N2 C1 I1 123.0(4)
N1 C1 I1 124.7(4)
C1 N1 C3 106.0(5)
C1 N1 C4 126.5(5)
C3 N1 C4 127.4(5)
C6 C7 N3 106.4(5)
C6 C7 I6 130.6(5)
N3 C7 I6 123.0(4)
C9 N5 C11 106.3(5)
C9 N5 C12 128.0(5)
C11 N5 C12 125.7(5)
C9 N6 C10 104.2(5)
C5 N3 C7 105.4(5)
C5 N3 C8 131.1(5)
C7 N3 C8 123.4(5)
N6 C9 N5 112.7(5)
N6 C9 I7 122.5(4)
N5 C9 I7 124.8(4)
N3 C8 H8A 109.5
N3 C8 H8B 109.5
H8A C8 H8B 109.5
N3 C8 H8C 109.5
H8A C8 H8C 109.5
H8B C8 H8C 109.5
N5 C12 H12A 109.5
N5 C12 H12B 109.5
H12A C12 H12B 109.5
N5 C12 H12C 109.5
H12A C12 H12C 109.5
H12B C12 H12C 109.5
C11 C10 N6 111.5(5)
C11 C10 I8 127.2(4)
N6 C10 I8 121.2(4)
C10 C11 N5 105.3(5)
C10 C11 I9 130.9(4)
N5 C11 I9 123.8(4)
N4 C5 N3 112.1(5)
N4 C5 I4 123.0(4)
N3 C5 I4 125.0(4)
N1 C4 H4A 109.5
N1 C4 H4B 109.5
H4A C4 H4B 109.5
N1 C4 H4C 109.5
H4A C4 H4C 109.5
H4B C4 H4C 109.5

loop_
_geom_bond_atom_site_label_1
_geom_bond_atom_site_label_2
_geom_bond_distance
I5 C6 2.070(6)
I8 C10 2.071(6)
I2 C2 2.070(6)
I4 C5 2.073(6)
I7 C9 2.081(6)
I1 C1 2.084(6)
I3 C3 2.058(6)
I9 C11 2.058(6)
I6 C7 2.043(5)
C2 C3 1.360(8)
C2 N2 1.370(7)
N4 C5 1.329(8)
N4 C6 1.368(8)
C6 C7 1.355(8)
C3 N1 1.377(7)
N2 C1 1.322(7)
C1 N1 1.364(7)
N1 C4 1.452(7)
C7 N3 1.394(7)
N5 C9 1.354(7)
N5 C11 1.384(7)
N5 C12 1.504(8)
N6 C9 1.319(7)
N6 C10 1.369(7)
N3 C5 1.371(8)
N3 C8 1.551(8)
C8 H8A 0.9800
C8 H8B 0.9800
C8 H8C 0.9800
C12 H12A 0.9800
C12 H12B 0.9800
C12 H12C 0.9800
C10 C11 1.357(8)
C4 H4A 0.9800
C4 H4B 0.9800
C4 H4C 0.9800

loop_
_geom_torsion_atom_site_label_1
_geom_torsion_atom_site_label_2
_geom_torsion_atom_site_label_3
_geom_torsion_atom_site_label_4
_geom_torsion
C5 N4 C6 C7 0.6(8)
C5 N4 C6 I5 -179.4(5)
N2 C2 C3 N1 -0.7(8)
I2 C2 C3 N1 177.8(5)
N2 C2 C3 I3 178.5(5)
I2 C2 C3 I3 -3.0(10)
C3 C2 N2 C1 -0.8(8)
I2 C2 N2 C1 -179.4(5)
C2 N2 C1 N1 2.0(8)
C2 N2 C1 I1 179.4(5)
N2 C1 N1 C3 -2.5(7)
I1 C1 N1 C3 -179.8(5)
N2 C1 N1 C4 -178.6(6)
I1 C1 N1 C4 4.0(9)
C2 C3 N1 C1 1.8(7)
I3 C3 N1 C1 -177.4(5)
C2 C3 N1 C4 177.9(6)
I3 C3 N1 C4 -1.3(9)
N4 C6 C7 N3 -0.2(8)
I5 C6 C7 N3 179.8(5)
N4 C6 C7 I6 -177.7(5)
I5 C6 C7 I6 2.3(10)
C6 C7 N3 C5 -0.3(7)
I6 C7 N3 C5 177.4(5)
C6 C7 N3 C8 176.9(6)
I6 C7 N3 C8 -5.3(8)
C10 N6 C9 N5 0.0(8)
C10 N6 C9 I7 -179.6(5)
C11 N5 C9 N6 0.7(8)
C12 N5 C9 N6 179.4(6)
C11 N5 C9 I7 -179.7(5)
C12 N5 C9 I7 -1.0(10)
C9 N6 C10 C11 -0.8(8)
C9 N6 C10 I8 -180.0(5)
N6 C10 C11 N5 1.2(8)
I8 C10 C11 N5 -179.7(5)
N6 C10 C11 I9 179.3(5)
I8 C10 C11 I9 -1.5(10)
C9 N5 C11 C10 -1.1(7)
C12 N5 C11 C10 -179.8(6)
C9 N5 C11 I9 -179.4(5)
C12 N5 C11 I9 1.9(9)
C6 N4 C5 N3 -0.8(8)
C6 N4 C5 I4 177.7(5)
C7 N3 C5 N4 0.7(8)
C8 N3 C5 N4 -176.2(6)
C7 N3 C5 I4 -177.8(5)
C8 N3 C5 I4 5.3(10)
